data_8105650
loop_
_publ_author_name
'Chen, Shi-Jun'
'Li, Shi-Hui'
'Wang, Wei-Hua'
'Long, Yong-Fu'
'Zhang, Wen-Lai'
'Wang, Tao'
'Xu, Yan-Li'

_publ_section_title
;
 Crystal structure of
 poly[aqua-\m2-4,4&#x2032;-bis(pyrid-4-yl)biphenyl-\k2
 N:N&#x2032;)-\m4-4&#x2032;-methyl-[1,1&#x2032;-biphenyl]-3,5-dicarboxylato-\k4
 O:O&#x2032;:O&#x2032;&#x2032;:O&#x2032;&#x2032;&#x2032;)manganese(II)],
 C52H40N2O10Mn2
;
_journal_issue 3
_journal_name_full 'Zeitschrift f\"ur Kristallographie - New Crystal Structures'
_journal_page_first 373
_journal_page_last 375
_journal_paper_doi 10.1515/ncrs-2017-0312
_journal_volume 234
_journal_year 2019
_chemical_formula_moiety
;
(C52 H38 Mn2 N2 O9), (H2O)
;
_chemical_formula_sum 'C52 H40 Mn2 N2 O10'
_chemical_formula_weight 962.74
_space_group_crystal_system monoclinic
_space_group_IT_number 15
_space_group_name_Hall '-I 2ya'
_space_group_name_H-M_alt 'I 1 2/a 1'
_atom_sites_solution_hydrogens geom
_atom_sites_solution_primary direct
_atom_sites_solution_secondary difmap
_cell_angle_alpha 90.00
_cell_angle_beta 92.828(4)
_cell_angle_gamma 90.00
_cell_formula_units_Z 4
_cell_length_a 8.6162(4)
_cell_length_b 11.0217(5)
_cell_length_c 45.266(2)
_cell_measurement_reflns_used 3738
_cell_measurement_temperature 293(2)
_cell_measurement_theta_max 26.1570
_cell_measurement_theta_min 3.6420
_cell_volume 4293.5(3)
_computing_cell_refinement 'CrysAlisPro 1.171.38.41r (Rigaku OD, 2015)'
_computing_data_collection 'CrysAlisPro 1.171.38.41r (Rigaku OD, 2015)'
_computing_data_reduction 'CrysAlisPro 1.171.38.41r (Rigaku OD, 2015)'
_computing_molecular_graphics 'Olex2 (Dolomanov et al., 2009)'
_computing_publication_material 'Olex2 (Dolomanov et al., 2009)'
_computing_structure_refinement 'XL (Sheldrick, 2008)'
_computing_structure_solution 'SHELXS-97 (Sheldrick, 1990)'
_diffrn_ambient_temperature 293(2)
_diffrn_detector 'CCD plate'
_diffrn_detector_area_resol_mean 16.1169
_diffrn_detector_type EosS2
_diffrn_measured_fraction_theta_full 0.992
_diffrn_measured_fraction_theta_max 0.992
_diffrn_measurement_device 'four-circle diffractometer'
_diffrn_measurement_device_type 'SuperNova, Single source at offset, EosS2'
_diffrn_measurement_method '\w scans'
_diffrn_radiation_monochromator mirror
_diffrn_radiation_probe x-ray
_diffrn_radiation_type MoK\a
_diffrn_radiation_wavelength 0.71073
_diffrn_reflns_av_R_equivalents 0.0479
_diffrn_reflns_av_unetI/netI 0.0664
_diffrn_reflns_limit_h_max 10
_diffrn_reflns_limit_h_min -10
_diffrn_reflns_limit_k_max 13
_diffrn_reflns_limit_k_min -10
_diffrn_reflns_limit_l_max 54
_diffrn_reflns_limit_l_min -54
_diffrn_reflns_number 11721
_diffrn_reflns_theta_full 25.50
_diffrn_reflns_theta_max 25.50
_diffrn_reflns_theta_min 3.44
_diffrn_source 'micro-focus sealed X-ray tube'
_diffrn_source_type 'SuperNova (Mo) X-ray Source'
_exptl_absorpt_coefficient_mu 0.655
_exptl_absorpt_correction_T_max 1.00000
_exptl_absorpt_correction_T_min 0.77087
_exptl_absorpt_correction_type multi-scan
_exptl_absorpt_process_details
;
CrysAlisPro 1.171.38.41r (Rigaku Oxford Diffraction, 2015)
Empirical absorption correction using spherical harmonics,
 implemented in SCALE3 ABSPACK scaling algorithm.
;
_exptl_crystal_colour colourless
_exptl_crystal_colour_primary colourless
_exptl_crystal_density_diffrn 1.489
_exptl_crystal_density_method 'not measured'
_exptl_crystal_F_000 1984
_exptl_crystal_size_max 0.45
_exptl_crystal_size_mid 0.35
_exptl_crystal_size_min 0.26
_refine_diff_density_max 0.360
_refine_diff_density_min -0.389
_refine_diff_density_rms 0.068
_refine_ls_extinction_method none
_refine_ls_goodness_of_fit_ref 1.051
_refine_ls_hydrogen_treatment constr
_refine_ls_matrix_type full
_refine_ls_number_parameters 300
_refine_ls_number_reflns 3974
_refine_ls_number_restraints 0
_refine_ls_restrained_S_all 1.051
_refine_ls_R_factor_all 0.0704
_refine_ls_R_factor_gt 0.0476
_refine_ls_shift/su_max 0.001
_refine_ls_shift/su_mean 0.000
_refine_ls_structure_factor_coef Fsqd
_refine_ls_weighting_scheme
;calc 
calc w=1/[\s^2^(Fo^2^)+(0.0305P)^2^+2.2189P] where P=(Fo^2^+2Fc^2^)/3
;
_refine_ls_wR_factor_gt 0.0882
_refine_ls_wR_factor_ref 0.0988
_reflns_number_gt 2974
_reflns_number_total 3974
_reflns_threshold_expression >2sigma(I)
_cod_data_source_file suppl_ncrs-2017-0312_suppl.cif
_cod_data_source_block 3
_cod_database_code 8105650
_shelx_space_group_comment
;

The symmetry employed for this shelxl refinement is uniquely defined
by the following loop, which should always be used as a source of
symmetry information in preference to the above space-group names.
They are only intended as comments.
;
_reflns_odcompleteness_completeness 99.17
_reflns_odcompleteness_iscentric 1
_reflns_odcompleteness_theta 25.13

loop_
_space_group_symop_operation_xyz
'x, y, z'
'-x+1/2, y, -z'
'x+1/2, y+1/2, z+1/2'
'-x+1, y+1/2, -z+1/2'
'-x, -y, -z'
'x-1/2, -y, z'
'-x+1/2, -y+1/2, -z+1/2'
'x, -y+1/2, z+1/2'

loop_
_atom_site_label
_atom_site_type_symbol
_atom_site_fract_x
_atom_site_fract_y
_atom_site_fract_z
_atom_site_U_iso_or_equiv
_atom_site_adp_type
_atom_site_occupancy
_atom_site_calc_flag
_atom_site_disorder_assembly
_atom_site_disorder_group
_atom_site_refinement_flags_posn
Mn1 Mn 0.35544(4) 0.13369(4) 0.282625(9) 0.01968(14) Uani 1 d . . .
N1 N 0.4165(3) 0.1270(2) 0.33493(5) 0.0291(6) Uani 1 d . . .
O1 O 0.1123(2) 0.1707(2) 0.28738(5) 0.0402(6) Uani 1 d . . .
H1A H 0.0545 0.1137 0.2793 0.060 Uiso 1 d . . GR
H1B H 0.0874 0.2390 0.2787 0.060 Uiso 1 d . . GR
O2 O 0.1679(2) 0.40299(17) 0.26388(4) 0.0256(5) Uani 1 d . . .
O3 O 0.3716(2) 0.32517(18) 0.28970(4) 0.0298(5) Uani 1 d . . .
O4 O 0.0980(2) 0.88168(18) 0.27749(4) 0.0288(5) Uani 1 d . . .
O5 O 0.3342(2) 0.94278(17) 0.29192(4) 0.0282(5) Uani 1 d . . .
C1 C 0.3590(4) 0.2021(3) 0.35456(7) 0.0335(8) Uani 1 d . . .
H1 H 0.2813 0.2558 0.3481 0.040 Uiso 1 calc . . R
C2 C 0.4084(4) 0.2049(3) 0.38413(7) 0.0369(8) Uani 1 d . . .
H2 H 0.3636 0.2591 0.3969 0.044 Uiso 1 calc . . R
C3 C 0.5252(3) 0.1267(3) 0.39470(6) 0.0307(8) Uani 1 d . . .
C4 C 0.5842(4) 0.0488(3) 0.37411(7) 0.0347(8) Uani 1 d . . .
H4 H 0.6625 -0.0054 0.3799 0.042 Uiso 1 calc . . R
C5 C 0.5282(3) 0.0508(3) 0.34509(6) 0.0316(8) Uani 1 d . . .
H5 H 0.5699 -0.0034 0.3319 0.038 Uiso 1 calc . . R
C6 C 0.5873(4) 0.1273(3) 0.42589(7) 0.0365(8) Uani 1 d . . .
C7 C 0.5761(4) 0.2283(3) 0.44386(7) 0.0475(10) Uani 1 d . . .
H7 H 0.5257 0.2973 0.4365 0.057 Uiso 1 calc . . R
C8 C 0.6388(4) 0.2284(3) 0.47265(7) 0.0527(10) Uani 1 d . . .
H8 H 0.6290 0.2976 0.4842 0.063 Uiso 1 calc . . R
C9 C 0.7155(4) 0.1286(3) 0.48465(7) 0.0449(10) Uani 1 d . . .
C10 C 0.7261(5) 0.0276(3) 0.46666(8) 0.0582(11) Uani 1 d . . .
H10 H 0.7771 -0.0412 0.4740 0.070 Uiso 1 calc . . R
C11 C 0.6629(4) 0.0268(3) 0.43817(7) 0.0550(11) Uani 1 d . . .
H11 H 0.6710 -0.0430 0.4268 0.066 Uiso 1 calc . . R
C12 C 0.3026(3) 0.5268(2) 0.29955(6) 0.0208(6) Uani 1 d . . .
C13 C 0.2393(3) 0.6347(3) 0.28854(6) 0.0200(6) Uani 1 d . . .
H13 H 0.1765 0.6345 0.2712 0.024 Uiso 1 calc . . R
C14 C 0.2700(3) 0.7427(2) 0.30347(6) 0.0196(6) Uani 1 d . . .
C15 C 0.3528(3) 0.7400(3) 0.33064(6) 0.0233(7) Uani 1 d . . .
H15 H 0.3726 0.8124 0.3407 0.028 Uiso 1 calc . . R
C16 C 0.4067(3) 0.6321(3) 0.34317(6) 0.0218(7) Uani 1 d . . .
C17 C 0.3865(3) 0.5267(3) 0.32662(6) 0.0233(7) Uani 1 d . . .
H17 H 0.4299 0.4546 0.3338 0.028 Uiso 1 calc . . R
C18 C 0.4817(3) 0.6297(3) 0.37360(6) 0.0254(7) Uani 1 d . . .
C19 C 0.4377(4) 0.7117(3) 0.39493(7) 0.0356(8) Uani 1 d . . .
H19 H 0.3648 0.7712 0.3898 0.043 Uiso 1 calc . . R
C20 C 0.5003(4) 0.7066(3) 0.42368(7) 0.0450(9) Uani 1 d . . .
H20 H 0.4679 0.7622 0.4375 0.054 Uiso 1 calc . . R
C21 C 0.6099(4) 0.6204(3) 0.43217(7) 0.0451(9) Uani 1 d . . .
C22 C 0.6555(4) 0.5401(3) 0.41094(7) 0.0434(9) Uani 1 d . . .
H22 H 0.7301 0.4818 0.4161 0.052 Uiso 1 calc . . R
C23 C 0.5931(3) 0.5441(3) 0.38215(7) 0.0358(8) Uani 1 d . . .
H23 H 0.6264 0.4885 0.3684 0.043 Uiso 1 calc . . R
C24 C 0.2795(3) 0.4101(3) 0.28281(6) 0.0210(6) Uani 1 d . . .
C25 C 0.2274(3) 0.8640(3) 0.28984(6) 0.0203(6) Uani 1 d . . .
C26 C 0.6765(5) 0.6131(4) 0.46368(8) 0.0840(16) Uani 1 d . . .
H26A H 0.6062 0.5692 0.4755 0.126 Uiso 1 calc . . GR
H26B H 0.6909 0.6936 0.4715 0.126 Uiso 1 calc . . GR
H26C H 0.7748 0.5720 0.4640 0.126 Uiso 1 calc . . GR

loop_
_atom_site_aniso_label
_atom_site_aniso_U_11
_atom_site_aniso_U_22
_atom_site_aniso_U_33
_atom_site_aniso_U_23
_atom_site_aniso_U_13
_atom_site_aniso_U_12
Mn1 0.0214(2) 0.0122(3) 0.0249(2) -0.00027(19) -0.00379(18) 0.00084(19)
N1 0.0371(15) 0.0221(16) 0.0280(14) 0.0009(12) -0.0012(12) -0.0018(12)
O1 0.0267(11) 0.0231(14) 0.0711(16) 0.0080(12) 0.0049(11) -0.0019(10)
O2 0.0285(11) 0.0211(12) 0.0265(11) -0.0042(9) -0.0062(9) 0.0005(9)
O3 0.0323(12) 0.0128(12) 0.0430(13) -0.0064(10) -0.0116(10) 0.0052(9)
O4 0.0189(10) 0.0276(13) 0.0391(12) 0.0070(10) -0.0069(9) 0.0001(9)
O5 0.0258(11) 0.0149(12) 0.0427(13) 0.0052(10) -0.0087(9) -0.0044(9)
C1 0.0397(19) 0.025(2) 0.0350(19) 0.0026(15) -0.0003(15) 0.0046(15)
C2 0.049(2) 0.031(2) 0.0310(18) -0.0029(15) 0.0031(16) 0.0055(17)
C3 0.0390(18) 0.028(2) 0.0246(16) 0.0016(14) -0.0014(14) -0.0047(15)
C4 0.0433(19) 0.029(2) 0.0308(18) 0.0006(15) -0.0080(15) 0.0064(15)
C5 0.0405(18) 0.027(2) 0.0267(17) 0.0012(14) -0.0007(14) -0.0006(15)
C6 0.048(2) 0.035(2) 0.0258(17) 0.0010(16) -0.0028(15) -0.0045(17)
C7 0.075(3) 0.037(2) 0.0290(19) -0.0039(16) -0.0106(18) 0.0092(19)
C8 0.083(3) 0.042(3) 0.032(2) -0.0094(18) -0.0065(19) 0.008(2)
C9 0.070(3) 0.037(2) 0.0262(18) 0.0009(17) -0.0078(17) -0.0004(19)
C10 0.099(3) 0.041(3) 0.033(2) 0.0017(18) -0.016(2) 0.015(2)
C11 0.094(3) 0.038(3) 0.031(2) -0.0062(17) -0.015(2) 0.005(2)
C12 0.0217(15) 0.0135(17) 0.0271(16) -0.0015(13) 0.0012(12) -0.0028(12)
C13 0.0175(14) 0.0188(17) 0.0236(15) -0.0013(13) -0.0022(12) -0.0005(13)
C14 0.0186(14) 0.0134(17) 0.0267(16) 0.0007(13) 0.0008(12) -0.0008(12)
C15 0.0278(16) 0.0155(17) 0.0261(16) -0.0015(13) -0.0047(13) -0.0046(13)
C16 0.0248(15) 0.0184(18) 0.0223(15) 0.0005(13) 0.0005(12) -0.0001(13)
C17 0.0299(16) 0.0136(17) 0.0256(16) 0.0037(13) -0.0043(13) 0.0039(13)
C18 0.0315(16) 0.0192(18) 0.0250(16) 0.0035(13) -0.0024(13) -0.0054(14)
C19 0.0446(19) 0.032(2) 0.0300(18) -0.0054(15) -0.0037(15) 0.0051(16)
C20 0.062(2) 0.045(3) 0.0276(19) -0.0092(17) -0.0018(17) -0.0029(19)
C21 0.053(2) 0.050(3) 0.0304(19) 0.0060(18) -0.0128(17) -0.0059(19)
C22 0.047(2) 0.043(2) 0.039(2) 0.0083(18) -0.0146(17) 0.0058(17)
C23 0.0402(19) 0.036(2) 0.0302(18) -0.0003(16) -0.0049(15) 0.0022(16)
C24 0.0242(15) 0.0149(17) 0.0241(15) -0.0010(13) 0.0010(13) -0.0034(13)
C25 0.0244(16) 0.0163(17) 0.0203(14) -0.0023(12) 0.0017(12) 0.0019(13)
C26 0.105(4) 0.106(4) 0.038(2) 0.000(2) -0.023(2) -0.002(3)

loop_
_atom_type_symbol
_atom_type_description
_atom_type_scat_dispersion_real
_atom_type_scat_dispersion_imag
_atom_type_scat_source
C C 0.0033 0.0016 'International Tables Vol C Tables 4.2.6.8 and 6.1.1.4'
Mn Mn 0.3368 0.7283 'International Tables Vol C Tables 4.2.6.8 and 6.1.1.4'
N N 0.0061 0.0033 'International Tables Vol C Tables 4.2.6.8 and 6.1.1.4'
O O 0.0106 0.0060 'International Tables Vol C Tables 4.2.6.8 and 6.1.1.4'
H H 0.0000 0.0000 'International Tables Vol C Tables 4.2.6.8 and 6.1.1.4'

loop_
_geom_angle_atom_site_label_1
_geom_angle_atom_site_label_2
_geom_angle_atom_site_label_3
_geom_angle
_geom_angle_site_symmetry_1
_geom_angle_site_symmetry_3
O1 Mn1 N1 94.24(8) . .
O2 Mn1 N1 165.49(8) 7 .
O2 Mn1 O1 95.12(8) 7 .
O2 Mn1 O5 90.16(7) 7 1_545
O3 Mn1 N1 82.72(8) . .
O3 Mn1 O1 81.64(8) . .
O3 Mn1 O2 109.60(8) . 7
O3 Mn1 O5 160.04(8) . 1_545
O4 Mn1 N1 86.36(8) 6_665 .
O4 Mn1 O1 173.65(8) 6_665 .
O4 Mn1 O2 85.56(7) 6_665 7
O4 Mn1 O3 92.18(7) 6_665 .
O4 Mn1 O5 92.11(7) 6_665 1_545
O5 Mn1 N1 78.11(8) 1_545 .
O5 Mn1 O1 94.20(8) 1_545 .
C1 N1 Mn1 124.8(2) . .
C1 N1 C5 116.5(3) . .
C5 N1 Mn1 118.4(2) . .
Mn1 O1 H1A 111.1 . .
Mn1 O1 H1B 109.8 . .
H1A O1 H1B 108.1 . .
C24 O2 Mn1 135.41(18) . 7
C24 O3 Mn1 131.50(17) . .
C25 O4 Mn1 143.95(19) . 6_565
C25 O5 Mn1 136.34(17) . 1_565
N1 C1 H1 118.2 . .
N1 C1 C2 123.6(3) . .
C2 C1 H1 118.2 . .
C1 C2 H2 120.0 . .
C1 C2 C3 120.1(3) . .
C3 C2 H2 120.0 . .
C2 C3 C6 123.0(3) . .
C4 C3 C2 115.9(3) . .
C4 C3 C6 121.1(3) . .
C3 C4 H4 119.6 . .
C5 C4 C3 120.7(3) . .
C5 C4 H4 119.6 . .
N1 C5 C4 123.3(3) . .
N1 C5 H5 118.4 . .
C4 C5 H5 118.4 . .
C7 C6 C3 122.0(3) . .
C7 C6 C11 116.8(3) . .
C11 C6 C3 121.1(3) . .
C6 C7 H7 119.4 . .
C6 C7 C8 121.2(3) . .
C8 C7 H7 119.4 . .
C7 C8 H8 119.1 . .
C9 C8 C7 121.7(3) . .
C9 C8 H8 119.1 . .
C8 C9 C9 122.0(2) . 2_656
C8 C9 C10 117.0(3) . .
C10 C9 C9 121.0(2) . 2_656
C9 C10 H10 119.3 . .
C11 C10 C9 121.5(3) . .
C11 C10 H10 119.3 . .
C6 C11 H11 119.1 . .
C10 C11 C6 121.8(3) . .
C10 C11 H11 119.1 . .
C13 C12 C17 119.6(3) . .
C13 C12 C24 120.8(2) . .
C17 C12 C24 119.6(2) . .
C12 C13 H13 120.1 . .
C14 C13 C12 119.8(2) . .
C14 C13 H13 120.1 . .
C13 C14 C15 119.3(3) . .
C13 C14 C25 121.6(2) . .
C15 C14 C25 118.9(2) . .
C14 C15 H15 119.1 . .
C16 C15 C14 121.8(3) . .
C16 C15 H15 119.1 . .
C15 C16 C17 117.8(2) . .
C15 C16 C18 120.9(3) . .
C17 C16 C18 121.3(3) . .
C12 C17 H17 119.3 . .
C16 C17 C12 121.3(3) . .
C16 C17 H17 119.3 . .
C19 C18 C16 120.7(3) . .
C23 C18 C16 122.1(3) . .
C23 C18 C19 117.2(3) . .
C18 C19 H19 119.3 . .
C20 C19 C18 121.4(3) . .
C20 C19 H19 119.3 . .
C19 C20 H20 119.4 . .
C21 C20 C19 121.2(3) . .
C21 C20 H20 119.4 . .
C20 C21 C26 121.4(4) . .
C22 C21 C20 117.6(3) . .
C22 C21 C26 121.0(3) . .
C21 C22 H22 119.2 . .
C21 C22 C23 121.7(3) . .
C23 C22 H22 119.2 . .
C18 C23 H23 119.5 . .
C22 C23 C18 121.0(3) . .
C22 C23 H23 119.5 . .
O2 C24 C12 118.4(2) . .
O3 C24 O2 125.0(3) . .
O3 C24 C12 116.5(2) . .
O4 C25 O5 124.2(3) . .
O4 C25 C14 121.3(3) . .
O5 C25 C14 114.6(2) . .
C21 C26 H26A 109.5 . .
C21 C26 H26B 109.5 . .
C21 C26 H26C 109.5 . .
H26A C26 H26B 109.5 . .
H26A C26 H26C 109.5 . .
H26B C26 H26C 109.5 . .

loop_
_geom_bond_atom_site_label_1
_geom_bond_atom_site_label_2
_geom_bond_distance
_geom_bond_site_symmetry_2
Mn1 N1 2.401(2) .
Mn1 O1 2.1556(19) .
Mn1 O2 2.1431(18) 7
Mn1 O3 2.138(2) .
Mn1 O4 2.1211(18) 6_665
Mn1 O5 2.155(2) 1_545
N1 C1 1.328(4) .
N1 C5 1.342(3) .
O1 H1A 0.8713 .
O1 H1B 0.8704 .
O2 Mn1 2.1431(18) 7
O2 C24 1.258(3) .
O3 C24 1.257(3) .
O4 Mn1 2.1211(18) 6_565
O4 C25 1.238(3) .
O5 Mn1 2.1553(19) 1_565
O5 C25 1.265(3) .
C1 H1 0.9300 .
C1 C2 1.385(4) .
C2 H2 0.9300 .
C2 C3 1.392(4) .
C3 C4 1.382(4) .
C3 C6 1.485(4) .
C4 H4 0.9300 .
C4 C5 1.377(4) .
C5 H5 0.9300 .
C6 C7 1.385(4) .
C6 C11 1.387(4) .
C7 H7 0.9300 .
C7 C8 1.386(4) .
C8 H8 0.9300 .
C8 C9 1.381(4) .
C9 C9 1.485(6) 2_656
C9 C10 1.385(5) .
C10 H10 0.9300 .
C10 C11 1.375(4) .
C11 H11 0.9300 .
C12 C13 1.391(4) .
C12 C17 1.392(4) .
C12 C24 1.501(4) .
C13 H13 0.9300 .
C13 C14 1.387(4) .
C14 C15 1.391(3) .
C14 C25 1.511(4) .
C15 H15 0.9300 .
C15 C16 1.387(4) .
C16 C17 1.389(4) .
C16 C18 1.493(4) .
C17 H17 0.9300 .
C18 C19 1.388(4) .
C18 C23 1.388(4) .
C19 H19 0.9300 .
C19 C20 1.385(4) .
C20 H20 0.9300 .
C20 C21 1.380(4) .
C21 C22 1.378(5) .
C21 C26 1.513(4) .
C22 H22 0.9300 .
C22 C23 1.385(4) .
C23 H23 0.9300 .
C26 H26A 0.9600 .
C26 H26B 0.9600 .
C26 H26C 0.9600 .

loop_
_geom_torsion_atom_site_label_1
_geom_torsion_atom_site_label_2
_geom_torsion_atom_site_label_3
_geom_torsion_atom_site_label_4
_geom_torsion
_geom_torsion_site_symmetry_1
_geom_torsion_site_symmetry_2
_geom_torsion_site_symmetry_3
_geom_torsion_site_symmetry_4
Mn1 N1 C1 C2 -172.8(2) . . . .
Mn1 N1 C5 C4 172.7(2) . . . .
Mn1 O2 C24 O3 -61.0(4) 7 . . .
Mn1 O2 C24 C12 121.5(3) 7 . . .
Mn1 O3 C24 O2 -17.1(4) . . . .
Mn1 O3 C24 C12 160.44(19) . . . .
Mn1 O4 C25 O5 -129.5(3) 6_565 . . .
Mn1 O4 C25 C14 51.4(4) 6_565 . . .
Mn1 O5 C25 O4 8.6(5) 1_565 . . .
Mn1 O5 C25 C14 -172.25(18) 1_565 . . .
N1 Mn1 O3 C24 -127.9(3) . . . .
N1 C1 C2 C3 0.4(5) . . . .
O1 Mn1 N1 C1 -40.5(2) . . . .
O1 Mn1 N1 C5 146.8(2) . . . .
O1 Mn1 O3 C24 -32.5(2) . . . .
O2 Mn1 N1 C1 -170.6(3) 7 . . .
O2 Mn1 N1 C5 16.7(4) 7 . . .
O2 Mn1 O3 C24 60.0(3) 7 . . .
O3 Mn1 N1 C1 40.5(2) . . . .
O3 Mn1 N1 C5 -132.2(2) . . . .
O4 Mn1 N1 C1 133.2(2) 6_665 . . .
O4 Mn1 N1 C5 -39.6(2) 6_665 . . .
O4 Mn1 O3 C24 146.0(2) 6_665 . . .
O5 Mn1 N1 C1 -133.9(2) 1_545 . . .
O5 Mn1 N1 C5 53.4(2) 1_545 . . .
O5 Mn1 O3 C24 -111.7(3) 1_545 . . .
C1 N1 C5 C4 -0.6(4) . . . .
C1 C2 C3 C4 -0.4(5) . . . .
C1 C2 C3 C6 178.1(3) . . . .
C2 C3 C4 C5 0.0(5) . . . .
C2 C3 C6 C7 -23.1(5) . . . .
C2 C3 C6 C11 158.5(3) . . . .
C3 C4 C5 N1 0.6(5) . . . .
C3 C6 C7 C8 -178.1(3) . . . .
C3 C6 C11 C10 177.5(3) . . . .
C4 C3 C6 C7 155.3(3) . . . .
C4 C3 C6 C11 -23.1(5) . . . .
C5 N1 C1 C2 0.1(5) . . . .
C6 C3 C4 C5 -178.6(3) . . . .
C6 C7 C8 C9 0.3(6) . . . .
C7 C6 C11 C10 -1.0(6) . . . .
C7 C8 C9 C9 179.3(4) . . . 2_656
C7 C8 C9 C10 -0.5(6) . . . .
C8 C9 C10 C11 -0.1(6) . . . .
C9 C9 C10 C11 -179.9(4) 2_656 . . .
C9 C10 C11 C6 0.9(6) . . . .
C11 C6 C7 C8 0.4(5) . . . .
C12 C13 C14 C15 -5.6(4) . . . .
C12 C13 C14 C25 169.3(2) . . . .
C13 C12 C17 C16 0.9(4) . . . .
C13 C12 C24 O2 -20.7(4) . . . .
C13 C12 C24 O3 161.6(2) . . . .
C13 C14 C15 C16 0.5(4) . . . .
C13 C14 C25 O4 46.3(4) . . . .
C13 C14 C25 O5 -132.9(3) . . . .
C14 C15 C16 C17 5.1(4) . . . .
C14 C15 C16 C18 -174.0(3) . . . .
C15 C14 C25 O4 -138.8(3) . . . .
C15 C14 C25 O5 42.0(4) . . . .
C15 C16 C17 C12 -5.8(4) . . . .
C15 C16 C18 C19 31.1(4) . . . .
C15 C16 C18 C23 -151.2(3) . . . .
C16 C18 C19 C20 176.6(3) . . . .
C16 C18 C23 C22 -176.9(3) . . . .
C17 C12 C13 C14 4.9(4) . . . .
C17 C12 C24 O2 158.3(3) . . . .
C17 C12 C24 O3 -19.4(4) . . . .
C17 C16 C18 C19 -148.0(3) . . . .
C17 C16 C18 C23 29.7(4) . . . .
C18 C16 C17 C12 173.3(2) . . . .
C18 C19 C20 C21 0.6(5) . . . .
C19 C18 C23 C22 0.9(5) . . . .
C19 C20 C21 C22 0.4(5) . . . .
C19 C20 C21 C26 -178.9(3) . . . .
C20 C21 C22 C23 -0.7(5) . . . .
C21 C22 C23 C18 0.1(5) . . . .
C23 C18 C19 C20 -1.2(5) . . . .
C24 C12 C13 C14 -176.1(3) . . . .
C24 C12 C17 C16 -178.1(3) . . . .
C25 C14 C15 C16 -174.5(3) . . . .
C26 C21 C22 C23 178.6(3) . . . .
